data_8100289
loop_
_publ_author_name
'Ho, S. Y.'
'Tiekink, E. R. T.'

_publ_section_title
;
Crystal structure of chloro[tris(2-thienyl)phosphine]gold(I), C~12~H~9~AuClPS~3~
;
_journal_issue 1
_journal_name_full 'Zeitschrift f\"ur Kristallographie - New Crystal Structures'
_journal_page_first 73
_journal_page_last 74
_journal_volume 218
_journal_year 2003
_chemical_formula_structural 'C12 H9 AuClPS3'
_chemical_formula_sum 'C12 H9 Au Cl P S3'
_chemical_formula_weight 512.76
_space_group_IT_number 2
_symmetry_cell_setting triclinic
_symmetry_space_group_name_Hall '-P 1'
_symmetry_space_group_name_H-M 'P -1'
_cell_angle_alpha 112.926(1)
_cell_angle_beta 102.513(1)
_cell_angle_gamma 98.132(1)
_cell_formula_units_Z 2
_cell_length_a 9.0698(5)
_cell_length_b 9.1073(5)
_cell_length_c 10.4612(6)
_cell_measurement_temperature 203(2)
_cell_volume 752.04(7)
_diffrn_ambient_temperature 203(2)
_exptl_crystal_density_diffrn 2.264
_cod_original_formula_sum 'C12 H9 Au1 Cl1 P1 S3'
_cod_database_code 8100289

loop_
_symmetry_equiv_pos_as_xyz
'x, y, z'
'-x, -y, -z'

loop_
_atom_site_label
_atom_site_type_symbol
_atom_site_fract_x
_atom_site_fract_y
_atom_site_fract_z
_atom_site_U_iso_or_equiv
_atom_site_adp_type
_atom_site_occupancy
_atom_site_symmetry_multiplicity
_atom_site_calc_flag
_atom_site_refinement_flags
_atom_site_disorder_assembly
_atom_site_disorder_group
Au Au 0.222898(18) 0.241119(17) 0.002471(15) 0.02121(6) Uani 1 2 d . . .
Cl Cl 0.31293(16) 0.17429(15) -0.19555(13) 0.0351(3) Uani 1 2 d . . .
S1 S 0.12253(19) 0.1891(2) 0.43525(16) 0.0455(4) Uani 1 2 d . . .
S2 S -0.10979(17) 0.48157(19) 0.1362(2) 0.0532(4) Uani 1 2 d . . .
S3a S 0.2175(5) 0.6061(5) 0.4964(4) 0.0521(10) Uani 0.55(1) 2 d P A 1
C12a C 0.393(2) 0.595(2) 0.335(2) 0.051(5) Uiso 0.55(1) 2 d P A 1
H12a H 0.4380 0.5594 0.2584 0.062 Uiso 0.55(1) 2 calc PR A 1
C12b C 0.224(3) 0.612(3) 0.461(2) 0.040(5) Uiso 0.45(1) 2 d P A 2
H12b H 0.1308 0.5922 0.4846 0.048 Uiso 0.45(1) 2 calc PR A 2
S3b S 0.4254(5) 0.5918(5) 0.3208(7) 0.0507(14) Uani 0.45(1) 2 d P A 2
P1 P 0.14373(13) 0.31052(13) 0.20051(12) 0.01896(19) Uani 1 2 d . A .
C1 C 0.1530(5) 0.1611(5) 0.2717(4) 0.0222(8) Uani 1 2 d . . .
C2 C 0.1473(6) 0.0013(7) 0.4125(6) 0.0392(12) Uani 1 2 d . . .
H2 H 0.1399 -0.0413 0.4802 0.047 Uiso 1 2 calc R . .
C3 C 0.1785(7) -0.0811(6) 0.2876(6) 0.0386(12) Uani 1 2 d . . .
H3 H 0.1947 -0.1874 0.2604 0.046 Uiso 1 2 calc R . .
C4 C 0.1854(6) 0.0054(5) 0.1985(5) 0.0296(10) Uani 1 2 d . . .
H4 H 0.2071 -0.0332 0.1089 0.036 Uiso 1 2 calc R . .
C5 C -0.0538(5) 0.3260(5) 0.1741(4) 0.0213(8) Uani 1 2 d . . .
C6 C -0.3021(6) 0.3952(7) 0.1039(7) 0.0431(13) Uani 1 2 d . . .
H6 H -0.3841 0.4393 0.0756 0.052 Uiso 1 2 calc R . .
C7 C -0.3224(6) 0.2581(6) 0.1233(6) 0.0361(11) Uani 1 2 d . . .
H7 H -0.4204 0.1951 0.1107 0.043 Uiso 1 2 calc R . .
C8 C -0.1799(5) 0.2182(5) 0.1650(5) 0.0271(9) Uani 1 2 d . . .
H8 H -0.1733 0.1264 0.1843 0.032 Uiso 1 2 calc R . .
C9 C 0.2592(5) 0.5075(5) 0.3387(5) 0.0239(8) Uani 1 2 d . . .
C10 C 0.3615(8) 0.7643(7) 0.5506(7) 0.0487(15) Uani 1 2 d . . .
H10 H 0.3762 0.8597 0.6361 0.058 Uiso 1 2 calc R A 1
C11 C 0.4586(7) 0.7557(7) 0.4706(7) 0.0502(15) Uani 1 2 d . A .
H11 H 0.5508 0.8350 0.4942 0.060 Uiso 1 2 calc R B 1

loop_
_atom_site_aniso_label
_atom_site_aniso_U_11
_atom_site_aniso_U_22
_atom_site_aniso_U_33
_atom_site_aniso_U_23
_atom_site_aniso_U_13
_atom_site_aniso_U_12
Au 0.02524(10) 0.02001(9) 0.01933(9) 0.00773(6) 0.00912(6) 0.00710(6)
Cl 0.0473(7) 0.0328(6) 0.0295(6) 0.0113(5) 0.0230(5) 0.0107(5)
S1 0.0547(9) 0.0651(9) 0.0476(8) 0.0392(8) 0.0328(7) 0.0365(8)
S2 0.0286(7) 0.0534(8) 0.1056(14) 0.0607(10) 0.0197(8) 0.0169(6)
S3a 0.062(2) 0.0331(14) 0.0365(19) -0.0081(14) 0.0223(17) -0.0054(12)
S3b 0.0258(18) 0.0248(15) 0.075(3) -0.0036(14) 0.0201(19) -0.0055(13)
P1 0.0195(5) 0.0189(5) 0.0184(5) 0.0074(4) 0.0066(4) 0.0054(4)
C1 0.023(2) 0.0239(19) 0.0177(18) 0.0094(16) 0.0026(15) 0.0048(16)
C2 0.028(2) 0.052(3) 0.053(3) 0.039(3) 0.010(2) 0.010(2)
C3 0.042(3) 0.025(2) 0.042(3) 0.018(2) -0.003(2) 0.002(2)
C4 0.039(3) 0.0194(18) 0.020(2) 0.0116(16) -0.0102(18) -0.0015(17)
C5 0.0218(19) 0.0197(18) 0.0211(19) 0.0091(15) 0.0037(15) 0.0044(15)
C6 0.023(2) 0.051(3) 0.063(4) 0.031(3) 0.011(2) 0.016(2)
C7 0.025(2) 0.043(3) 0.045(3) 0.022(2) 0.013(2) 0.010(2)
C8 0.025(2) 0.025(2) 0.029(2) 0.0107(18) 0.0074(17) 0.0056(17)
C9 0.022(2) 0.0203(18) 0.023(2) 0.0047(16) 0.0050(16) 0.0049(16)
C10 0.061(4) 0.026(2) 0.042(3) 0.004(2) 0.006(3) 0.008(3)
C11 0.031(3) 0.033(3) 0.060(4) 0.003(3) 0.000(3) -0.003(2)

loop_
_geom_bond_atom_site_label_1
_geom_bond_atom_site_label_2
_geom_bond_distance
_geom_bond_site_symmetry_2
_geom_bond_publ_flag
Au P1 2.2271(11) . ?
Au Cl 2.2847(12) . ?
S1 C2 1.688(5) . ?
S1 C1 1.719(4) . ?
S2 C6 1.710(6) . ?
S2 C5 1.726(4) . ?
S3A C10 1.617(8) . ?
S3A C9 1.698(6) . ?
C12A C9 1.373(19) . ?
C12A C11 1.51(2) . ?
C12B C10 1.53(2) . ?
C12B C9 1.403(19) . ?
S3B C9 1.675(7) . ?
S3B C11 1.619(8) . ?
P1 C1 1.791(4) . ?
P1 C5 1.787(4) . ?
P1 C9 1.788(4) . ?
C1 C4 1.433(6) . ?
C2 C3 1.344(8) . ?
C3 C4 1.441(6) . ?
C5 C8 1.357(6) . ?
C6 C7 1.335(7) . ?
C7 C8 1.416(6) . ?
C10 C11 1.330(10) . ?
